data_2105253
loop_
_publ_author_name
'Davies, Kate'
'Bourne, Susan A.'
'\"Ohrstr\"om, Lars'
'Oliver, Clive L.'

_publ_section_title
;
 Topological studies of three related metal-organic frameworks of Gd^III^
 and 5-nitroisophthalate
;
_journal_coeditor_code HW5022
_journal_issue 5
_journal_name_full 'Acta Crystallographica Section B'
_journal_page_first 528
_journal_page_last 535
_journal_paper_doi 10.1107/S0108768112032053
_journal_volume 68
_journal_year 2012
_chemical_formula_sum 'C21 H25.5 Gd N4.5 O12'
_chemical_formula_weight 690.21
_chemical_name_systematic
;
 ?
;
_space_group_IT_number 15
_symmetry_cell_setting monoclinic
_symmetry_space_group_name_Hall '-C 2yc'
_symmetry_space_group_name_H-M 'C 1 2/c 1'
_atom_sites_solution_hydrogens geom
_atom_sites_solution_primary direct
_atom_sites_solution_secondary difmap
_audit_creation_method SHELXL-97
_cell_angle_alpha 90.00
_cell_angle_beta 119.628(4)
_cell_angle_gamma 90.00
_cell_formula_units_Z 8
_cell_length_a 21.622(4)
_cell_length_b 16.800(3)
_cell_length_c 16.317(3)
_cell_measurement_reflns_used 7835
_cell_measurement_temperature 173(2)
_cell_measurement_theta_max 30.51
_cell_measurement_theta_min 2.82
_cell_volume 5152.2(16)
_computing_cell_refinement 'DENZO-SMN (Otwinowski & Minor, 1997)'
_computing_data_collection 'COLLECT 2000'
_computing_data_reduction 'DENZO-SMN (Otwinowski & Minor, 1997)'
_computing_structure_refinement 'SHELXL-97 (Sheldrick, 1997)'
_computing_structure_solution 'SHELXS-97 (Sheldrick, 1990)'
_diffrn_ambient_temperature 173(2)
_diffrn_measured_fraction_theta_full 0.997
_diffrn_measured_fraction_theta_max 0.997
_diffrn_measurement_device_type 'Nonius Kappa CCD diffractometer'
_diffrn_measurement_method 'omega- and phi-scans of 1 deg.'
_diffrn_radiation_monochromator graphite
_diffrn_radiation_source 'fine-focus sealed tube'
_diffrn_radiation_type MoK\a
_diffrn_radiation_wavelength 0.71073
_diffrn_reflns_av_R_equivalents 0.0225
_diffrn_reflns_av_sigmaI/netI 0.0199
_diffrn_reflns_limit_h_max 22
_diffrn_reflns_limit_h_min -30
_diffrn_reflns_limit_k_max 21
_diffrn_reflns_limit_k_min -23
_diffrn_reflns_limit_l_max 23
_diffrn_reflns_limit_l_min -11
_diffrn_reflns_number 32987
_diffrn_reflns_theta_full 30.51
_diffrn_reflns_theta_max 30.51
_diffrn_reflns_theta_min 2.82
_exptl_absorpt_coefficient_mu 2.645
_exptl_absorpt_correction_T_max 0.6198
_exptl_absorpt_correction_T_min 0.5042
_exptl_absorpt_correction_type multi-scan
_exptl_absorpt_process_details 'program SADABS'
_exptl_crystal_colour 'Pale yellow'
_exptl_crystal_density_diffrn 1.780
_exptl_crystal_density_method 'not measured'
_exptl_crystal_description 'Irregular blocks'
_exptl_crystal_F_000 2744
_exptl_crystal_size_max 0.30
_exptl_crystal_size_mid 0.25
_exptl_crystal_size_min 0.20
_refine_diff_density_max 1.195
_refine_diff_density_min -0.981
_refine_ls_extinction_method none
_refine_ls_goodness_of_fit_ref 1.063
_refine_ls_hydrogen_treatment constr
_refine_ls_matrix_type full
_refine_ls_number_parameters 355
_refine_ls_number_reflns 7835
_refine_ls_number_restraints 0
_refine_ls_restrained_S_all 1.063
_refine_ls_R_factor_all 0.0240
_refine_ls_R_factor_gt 0.0193
_refine_ls_shift/su_max 0.003
_refine_ls_shift/su_mean 0.000
_refine_ls_structure_factor_coef Fsqd
_refine_ls_weighting_details 'calc w=1/[\s^2^(Fo^2^)+(0.0243P)^2^+8.0611P] where P=(Fo^2^+2Fc^2^)/3'
_refine_ls_weighting_scheme calc
_refine_ls_wR_factor_gt 0.0484
_refine_ls_wR_factor_ref 0.0507
_reflns_number_gt 6965
_reflns_number_total 7835
_reflns_threshold_expression >2sigma(I)
_cod_data_source_file hw5022.cif
_cod_data_source_block I
_cod_depositor_comments
;
The following automatic conversions were performed:

'_symmetry_cell_setting' value 'Monoclinic' changed to 'monoclinic'
according to /home/saulius/struct/CIF-dictionaries/cif_core.dic
dictionary named 'cif_core.dic' version 2.4.2 from 2011-04-26.

Automatic conversion script
Id: cif_fix_values 1891 2012-01-12 08:04:46Z andrius 
;
_cod_original_cell_volume 5152.1(16)
_cod_original_sg_symbol_H-M C2/c
_cod_original_formula_sum 'C21 H25.50 Gd N4.50 O12'
_cod_database_code 2105253
_cod_database_fobs_code 2105253

loop_
_symmetry_equiv_pos_as_xyz
'x, y, z'
'-x, y, -z+1/2'
'x+1/2, y+1/2, z'
'-x+1/2, y+1/2, -z+1/2'
'-x, -y, -z'
'x, -y, z-1/2'
'-x+1/2, -y+1/2, -z'
'x+1/2, -y+1/2, z-1/2'

loop_
_atom_site_type_symbol
_atom_site_label
_atom_site_fract_x
_atom_site_fract_y
_atom_site_fract_z
_atom_site_U_iso_or_equiv
_atom_site_adp_type
_atom_site_calc_flag
_atom_site_refinement_flags
_atom_site_occupancy
_atom_site_symmetry_multiplicity
_atom_site_disorder_group
Gd Gd1 0.188913(4) 0.356601(5) -0.002144(5) 0.00978(3) Uani d . 1 1 2
O O8 0.37580(7) 0.24871(8) 0.10891(9) 0.0156(2) Uani d . 1 1 .
O O10 0.09497(7) 0.42975(9) -0.12339(9) 0.0195(3) Uani d . 1 1 .
O O11 0.08618(7) 0.33374(9) 0.01879(10) 0.0201(3) Uani d . 1 1 .
O O7 0.31390(7) 0.36207(8) 0.08513(9) 0.0164(3) Uani d . 1 1 .
O O1 0.22158(7) 0.37009(8) -0.12145(9) 0.0155(2) Uani d . 1 1 .
O O2 0.27771(7) 0.25304(8) -0.09745(9) 0.0176(3) Uani d . 1 1 .
O O5 0.22647(7) 0.49991(8) -0.48463(9) 0.0164(2) Uani d . 1 1 .
O O6 0.20305(7) 0.55121(8) -0.37781(9) 0.0179(3) Uani d . 1 1 .
C C10 0.43776(9) 0.36538(10) 0.18939(12) 0.0133(3) Uani d . 1 1 .
C C11 0.5000 0.32436(15) 0.2500 0.0140(4) Uani d S 1 2 .
H H11 0.5000 0.2678 0.2500 0.017 Uiso calc SR 1 2 .
C C5 0.28136(10) 0.36039(11) -0.38145(13) 0.0155(3) Uani d . 1 1 .
H H5 0.2863 0.3682 -0.4356 0.019 Uiso calc R 1 1 .
C C9 0.37035(9) 0.32149(11) 0.12228(12) 0.0131(3) Uani d . 1 1 .
C C1 0.25394(9) 0.31774(11) -0.14117(12) 0.0138(3) Uani d . 1 1 .
C C12 0.43724(9) 0.44843(11) 0.19035(12) 0.0147(3) Uani d . 1 1 .
H H12 0.3949 0.4773 0.1511 0.018 Uiso calc R 1 1 .
C C8 0.24042(9) 0.40422(11) -0.27553(12) 0.0143(3) Uani d . 1 1 .
H H8 0.2182 0.4434 -0.2568 0.017 Uiso calc R 1 1 .
C C2 0.26464(9) 0.33332(11) -0.22423(12) 0.0136(3) Uani d . 1 1 .
N N2 0.5000 0.57533(14) 0.2500 0.0203(4) Uani d S 1 2 .
O O9 0.44241(8) 0.61015(9) 0.20974(12) 0.0293(3) Uani d . 1 1 .
O O4 0.33821(9) 0.23963(10) -0.43363(11) 0.0297(3) Uani d . 1 1 .
C C6 0.24873(9) 0.41778(10) -0.35390(12) 0.0137(3) Uani d . 1 1 .
C C7 0.22417(9) 0.49429(11) -0.40924(12) 0.0142(3) Uani d . 1 1 1
C C3 0.29915(9) 0.27660(11) -0.24979(12) 0.0156(3) Uani d . 1 1 .
H H3 0.3171 0.2289 -0.2145 0.019 Uiso calc R 1 1 .
O O3 0.37771(10) 0.17995(11) -0.29907(13) 0.0387(4) Uani d . 1 1 .
N N4 0.07498(9) 0.45209(11) -0.27182(12) 0.0239(3) Uani d . 1 1 .
C C13 0.5000 0.48776(15) 0.2500 0.0154(4) Uani d S 1 2 .
N N1 0.34361(9) 0.23285(11) -0.35546(13) 0.0233(3) Uani d . 1 1 .
C C18 0.06528(12) 0.36759(13) -0.29853(16) 0.0247(4) Uani d . 1 1 .
H H18A 0.0763 0.3349 -0.2432 0.037 Uiso calc R 1 1 .
H H18B 0.0972 0.3531 -0.3227 0.037 Uiso calc R 1 1 .
H H18C 0.0159 0.3584 -0.3476 0.037 Uiso calc R 1 1 .
N N3 0.00197(9) 0.26168(11) 0.03132(13) 0.0243(4) Uani d . 1 1 .
C C4 0.30647(10) 0.29173(11) -0.32805(13) 0.0164(3) Uani d . 1 1 .
C C17 0.08924(10) 0.47526(13) -0.18708(14) 0.0226(4) Uani d . 1 1 .
H H17 0.0956 0.5306 -0.1736 0.027 Uiso calc R 1 1 .
C C14 0.06134(10) 0.26914(13) 0.02590(13) 0.0206(4) Uani d . 1 1 .
H H14 0.0862 0.2220 0.0276 0.025 Uiso calc R 1 1 .
C C19 0.06273(13) 0.50910(15) -0.34532(16) 0.0316(5) Uani d . 1 1 .
H H19A 0.0695 0.5632 -0.3198 0.047 Uiso calc R 1 1 .
H H19B 0.0140 0.5033 -0.3977 0.047 Uiso calc R 1 1 .
H H19C 0.0964 0.4992 -0.3680 0.047 Uiso calc R 1 1 .
N N5 0.34184(10) 0.53785(12) -0.10802(13) 0.0263(4) Uani d . 1 1 .
O O12 0.40470(9) 0.42798(11) -0.02841(12) 0.0368(4) Uani d . 1 1 .
C C20 0.35722(11) 0.47696(13) -0.04785(15) 0.0242(4) Uani d . 1 1 .
H H20 0.3293 0.4713 -0.0180 0.029 Uiso calc R 1 1 .
C C22 0.28145(13) 0.58956(14) -0.13158(16) 0.0295(5) Uani d . 1 1 .
H H22A 0.2557 0.5703 -0.1001 0.044 Uiso calc R 1 1 .
H H22B 0.2496 0.5893 -0.2000 0.044 Uiso calc R 1 1 .
H H22C 0.2984 0.6439 -0.1105 0.044 Uiso calc R 1 1 .
C C21 0.38110(15) 0.54839(19) -0.15845(19) 0.0415(6) Uani d . 1 1 .
H H21A 0.4198 0.5094 -0.1358 0.062 Uiso calc R 1 1 .
H H21B 0.4010 0.6023 -0.1474 0.062 Uiso calc R 1 1 .
H H21C 0.3489 0.5406 -0.2261 0.062 Uiso calc R 1 1 .
C C16 -0.03955(13) 0.33103(15) 0.02944(19) 0.0316(5) Uani d . 1 1 .
H H16A -0.0346 0.3387 0.0919 0.047 Uiso calc R 1 1 .
H H16B -0.0898 0.3225 -0.0170 0.047 Uiso calc R 1 1 .
H H16C -0.0221 0.3784 0.0121 0.047 Uiso calc R 1 1 .
C C15 -0.02020(14) 0.18478(16) 0.0494(2) 0.0394(6) Uani d . 1 1 .
H H15A 0.0117 0.1431 0.0498 0.059 Uiso calc R 1 1 .
H H15B -0.0690 0.1734 -0.0002 0.059 Uiso calc R 1 1 .
H H15C -0.0182 0.1861 0.1107 0.059 Uiso calc R 1 1 .

loop_
_atom_site_aniso_label
_atom_site_aniso_U_11
_atom_site_aniso_U_22
_atom_site_aniso_U_33
_atom_site_aniso_U_12
_atom_site_aniso_U_13
_atom_site_aniso_U_23
Gd1 0.00715(4) 0.01078(4) 0.01084(4) -0.00017(3) 0.00400(3) -0.00016(3)
O8 0.0132(6) 0.0143(6) 0.0162(6) -0.0014(5) 0.0048(5) -0.0018(5)
O10 0.0131(6) 0.0208(7) 0.0207(6) 0.0027(5) 0.0054(5) 0.0038(5)
O11 0.0147(6) 0.0230(7) 0.0251(7) -0.0033(5) 0.0118(6) -0.0015(6)
O7 0.0089(6) 0.0171(6) 0.0188(6) 0.0008(5) 0.0034(5) 0.0009(5)
O1 0.0145(6) 0.0187(6) 0.0153(6) -0.0002(5) 0.0088(5) 0.0007(5)
O2 0.0167(6) 0.0170(6) 0.0174(6) 0.0005(5) 0.0072(5) 0.0049(5)
O5 0.0188(6) 0.0163(6) 0.0153(6) 0.0003(5) 0.0093(5) 0.0018(5)
O6 0.0206(6) 0.0169(6) 0.0201(6) 0.0047(5) 0.0131(5) 0.0044(5)
C10 0.0086(7) 0.0149(8) 0.0147(7) -0.0008(6) 0.0045(6) -0.0003(6)
C11 0.0118(10) 0.0130(11) 0.0169(11) 0.000 0.0068(9) 0.000
C5 0.0145(8) 0.0172(8) 0.0157(8) -0.0011(6) 0.0081(7) 0.0001(6)
C9 0.0096(7) 0.0148(8) 0.0135(7) -0.0016(6) 0.0047(6) 0.0001(6)
C1 0.0108(7) 0.0160(8) 0.0129(7) -0.0033(6) 0.0046(6) 0.0003(6)
C12 0.0094(7) 0.0152(8) 0.0171(7) 0.0014(6) 0.0047(6) 0.0006(6)
C8 0.0134(7) 0.0147(8) 0.0149(7) 0.0012(6) 0.0070(6) 0.0005(6)
C2 0.0128(8) 0.0136(8) 0.0146(7) -0.0009(6) 0.0069(6) 0.0010(6)
N2 0.0157(10) 0.0150(11) 0.0272(11) 0.000 0.0083(9) 0.000
O9 0.0167(7) 0.0183(7) 0.0445(9) 0.0041(6) 0.0086(7) 0.0033(7)
O4 0.0344(9) 0.0333(9) 0.0303(8) 0.0051(7) 0.0227(7) -0.0035(7)
C6 0.0122(7) 0.0135(8) 0.0146(7) -0.0001(6) 0.0060(6) 0.0016(6)
C7 0.0109(7) 0.0148(8) 0.0161(7) -0.0001(6) 0.0059(6) 0.0026(6)
C3 0.0140(8) 0.0144(8) 0.0183(8) 0.0007(6) 0.0078(7) 0.0012(6)
O3 0.0512(11) 0.0291(9) 0.0488(10) 0.0214(8) 0.0346(9) 0.0139(8)
N4 0.0180(8) 0.0261(9) 0.0241(8) -0.0014(7) 0.0078(7) 0.0046(7)
C13 0.0130(11) 0.0120(11) 0.0197(11) 0.000 0.0070(9) 0.000
N1 0.0251(9) 0.0205(8) 0.0303(9) 0.0032(7) 0.0182(8) -0.0008(7)
C18 0.0205(10) 0.0254(11) 0.0252(10) 0.0000(8) 0.0089(8) -0.0004(8)
N3 0.0189(8) 0.0250(9) 0.0329(9) -0.0031(7) 0.0159(7) -0.0002(7)
C4 0.0154(8) 0.0159(8) 0.0199(8) 0.0020(7) 0.0104(7) -0.0011(7)
C17 0.0144(8) 0.0225(10) 0.0254(9) 0.0010(7) 0.0055(7) 0.0033(8)
C14 0.0145(8) 0.0265(10) 0.0207(8) -0.0003(7) 0.0087(7) 0.0005(7)
C19 0.0279(11) 0.0344(13) 0.0288(10) -0.0004(9) 0.0113(9) 0.0111(9)
N5 0.0270(9) 0.0303(10) 0.0268(8) -0.0003(8) 0.0172(8) 0.0023(7)
O12 0.0323(9) 0.0393(10) 0.0396(9) 0.0090(8) 0.0184(8) 0.0038(8)
C20 0.0234(10) 0.0261(10) 0.0237(9) -0.0016(8) 0.0120(8) -0.0008(8)
C22 0.0330(12) 0.0271(11) 0.0271(10) 0.0027(9) 0.0140(9) 0.0024(8)
C21 0.0423(14) 0.0549(17) 0.0412(13) -0.0039(12) 0.0312(12) 0.0044(12)
C16 0.0283(11) 0.0307(12) 0.0463(13) -0.0044(9) 0.0265(11) -0.0050(10)
C15 0.0348(13) 0.0306(13) 0.0655(18) -0.0036(10) 0.0347(13) 0.0061(12)

loop_
_atom_type_symbol
_atom_type_description
_atom_type_scat_dispersion_real
_atom_type_scat_dispersion_imag
_atom_type_scat_source
C C 0.0033 0.0016 'International Tables Vol C Tables 4.2.6.8 and 6.1.1.4'
H H 0.0000 0.0000 'International Tables Vol C Tables 4.2.6.8 and 6.1.1.4'
N N 0.0061 0.0033 'International Tables Vol C Tables 4.2.6.8 and 6.1.1.4'
O O 0.0106 0.0060 'International Tables Vol C Tables 4.2.6.8 and 6.1.1.4'
Gd Gd -0.1653 3.9035 'International Tables Vol C Tables 4.2.6.8 and 6.1.1.4'

loop_
_geom_angle_atom_site_label_1
_geom_angle_atom_site_label_2
_geom_angle_atom_site_label_3
_geom_angle_site_symmetry_1
_geom_angle_site_symmetry_3
_geom_angle
O2 Gd1 O7 7 . 74.98(5)
O2 Gd1 O10 7 . 147.13(5)
O7 Gd1 O10 . . 137.88(5)
O2 Gd1 O1 7 . 122.07(5)
O7 Gd1 O1 . . 77.03(5)
O10 Gd1 O1 . . 75.29(5)
O2 Gd1 O8 7 7 77.90(5)
O7 Gd1 O8 . 7 123.61(4)
O10 Gd1 O8 . 7 79.83(5)
O1 Gd1 O8 . 7 77.20(4)
O2 Gd1 O11 7 . 76.51(5)
O7 Gd1 O11 . . 140.76(5)
O10 Gd1 O11 . . 74.55(5)
O1 Gd1 O11 . . 141.83(5)
O8 Gd1 O11 7 . 74.93(5)
O2 Gd1 O6 7 6_566 93.07(5)
O7 Gd1 O6 . 6_566 80.69(5)
O10 Gd1 O6 . 6_566 93.92(5)
O1 Gd1 O6 . 6_566 130.51(4)
O8 Gd1 O6 7 6_566 149.37(4)
O11 Gd1 O6 . 6_566 74.50(5)
O2 Gd1 O5 7 6_566 135.20(4)
O7 Gd1 O5 . 6_566 71.58(4)
O10 Gd1 O5 . 6_566 72.06(5)
O1 Gd1 O5 . 6_566 78.03(4)
O8 Gd1 O5 7 6_566 146.33(4)
O11 Gd1 O5 . 6_566 113.60(5)
O6 Gd1 O5 6_566 6_566 53.02(4)
C9 O8 Gd1 . 7 140.78(11)
C17 O10 Gd1 . . 135.05(12)
C14 O11 Gd1 . . 128.08(13)
C9 O7 Gd1 . . 144.99(12)
C1 O1 Gd1 . . 124.56(11)
C1 O2 Gd1 . 7 167.85(12)
C7 O5 Gd1 . 6_565 90.94(11)
C7 O6 Gd1 . 6_565 93.68(10)
C12 C10 C11 . . 119.74(17)
C12 C10 C9 . . 119.02(16)
C11 C10 C9 . . 121.24(17)
C10 C11 C10 . 2_655 120.8(2)
C4 C5 C6 . . 118.48(16)
O8 C9 O7 . . 126.41(16)
O8 C9 C10 . . 117.39(15)
O7 C9 C10 . . 116.21(16)
O1 C1 O2 . . 125.37(16)
O1 C1 C2 . . 117.38(15)
O2 C1 C2 . . 117.24(16)
C13 C12 C10 . . 118.31(17)
C6 C8 C2 . . 120.50(16)
C3 C2 C8 . . 119.96(15)
C3 C2 C1 . . 119.54(16)
C8 C2 C1 . . 120.50(16)
O9 N2 O9 2_655 . 123.3(2)
O9 N2 C13 2_655 . 118.37(12)
O9 N2 C13 . . 118.37(12)
C5 C6 C8 . . 119.84(16)
C5 C6 C7 . . 118.75(15)
C8 C6 C7 . . 121.40(16)
O5 C7 O6 . . 122.21(16)
O5 C7 C6 . . 118.45(16)
O6 C7 C6 . . 119.32(15)
C4 C3 C2 . . 118.15(17)
C17 N4 C19 . . 121.6(2)
C17 N4 C18 . . 121.44(18)
C19 N4 C18 . . 116.79(18)
C12 C13 C12 2_655 . 123.0(2)
C12 C13 N2 2_655 . 118.49(12)
C12 C13 N2 . . 118.49(12)
O4 N1 O3 . . 123.98(18)
O4 N1 C4 . . 117.79(17)
O3 N1 C4 . . 118.23(17)
C14 N3 C15 . . 121.29(19)
C14 N3 C16 . . 121.62(18)
C15 N3 C16 . . 116.78(17)
C5 C4 C3 . . 123.02(17)
C5 C4 N1 . . 118.07(16)
C3 C4 N1 . . 118.90(17)
O10 C17 N4 . . 124.7(2)
O11 C14 N3 . . 124.23(19)
C20 N5 C22 . . 120.99(17)
C20 N5 C21 . . 120.3(2)
C22 N5 C21 . . 118.5(2)
O12 C20 N5 . . 124.9(2)

loop_
_geom_bond_atom_site_label_1
_geom_bond_atom_site_label_2
_geom_bond_site_symmetry_2
_geom_bond_distance
Gd1 O2 7 2.3227(13)
Gd1 O7 . 2.3525(13)
Gd1 O10 . 2.3615(13)
Gd1 O1 . 2.3873(13)
Gd1 O8 7 2.3901(13)
Gd1 O11 . 2.4389(13)
Gd1 O6 6_566 2.4484(13)
Gd1 O5 6_566 2.5143(14)
O8 C9 . 1.258(2)
O8 Gd1 7 2.3902(13)
O10 C17 . 1.246(2)
O11 C14 . 1.241(2)
O7 C9 . 1.261(2)
O1 C1 . 1.261(2)
O2 C1 . 1.262(2)
O2 Gd1 7 2.3228(13)
O5 C7 . 1.259(2)
O5 Gd1 6_565 2.5143(14)
O6 C7 . 1.272(2)
O6 Gd1 6_565 2.4484(13)
C10 C12 . 1.395(2)
C10 C11 . 1.396(2)
C10 C9 . 1.513(2)
C11 C10 2_655 1.396(2)
C5 C4 . 1.384(3)
C5 C6 . 1.394(2)
C1 C2 . 1.506(2)
C12 C13 . 1.386(2)
C8 C6 . 1.395(2)
C8 C2 . 1.400(2)
C2 C3 . 1.395(2)
N2 O9 2_655 1.2310(18)
N2 O9 . 1.2310(18)
N2 C13 . 1.471(3)
O4 N1 . 1.227(2)
C6 C7 . 1.508(2)
C3 C4 . 1.386(2)
O3 N1 . 1.229(2)
N4 C17 . 1.318(3)
N4 C19 . 1.453(3)
N4 C18 . 1.469(3)
C13 C12 2_655 1.386(2)
N1 C4 . 1.476(2)
N3 C14 . 1.335(2)
N3 C15 . 1.458(3)
N3 C16 . 1.462(3)
N5 C20 . 1.341(3)
N5 C22 . 1.453(3)
N5 C21 . 1.456(3)
O12 C20 . 1.229(3)
